data_2212440
loop_
_publ_author_name
'Mohammed Abadleh'
'Christian Peifer'
'Katrin Kinkel'
'Schollmeyer, Dieter'
'Stefan Laufer'

_publ_section_title
;
 4-[5-(4-Fluorophenyl)-3-isopropylisoxazol-4-yl]pyridin-2(1<i>H</i>)-one
;
_journal_coeditor_code AT2222
_journal_issue 3
_journal_name_full 'Acta Crystallographica Section E'
_journal_page_first o1423
_journal_page_last o1425
_journal_paper_doi 10.1107/S1600536807007933
_journal_volume 63
_journal_year 2007
_chemical_formula_iupac 'C17 H15 F N2 O2'
_chemical_formula_moiety 'C17 H15 F N2 O2'
_chemical_formula_sum 'C17 H15 F N2 O2'
_chemical_formula_weight 298.31
_chemical_melting_point 210
_chemical_name_common
;
4-[5-(4-Fluorophenyl)-3-isopropylisoxazol-4-yl]pyridin-2(1H)-one
;
_space_group_IT_number 14
_symmetry_cell_setting monoclinic
_symmetry_space_group_name_Hall '-P 2ybc'
_symmetry_space_group_name_H-M 'P 1 21/c 1'
_atom_sites_solution_hydrogens difmap
_atom_sites_solution_primary direct
_atom_sites_solution_secondary difmap
_audit_creation_method SHELXL-97
_cell_angle_alpha 90.00
_cell_angle_beta 100.266(5)
_cell_angle_gamma 90.00
_cell_formula_units_Z 4
_cell_length_a 14.6895(7)
_cell_length_b 7.3663(2)
_cell_length_c 14.2056(6)
_cell_measurement_reflns_used 25
_cell_measurement_temperature 193(2)
_cell_measurement_theta_max 69
_cell_measurement_theta_min 60
_cell_volume 1512.54(11)
_computing_cell_refinement 'CAD-4 Software'
_computing_data_collection 'CAD-4 Software (Enraf--Nonius, 1989)'
_computing_data_reduction 'CORINC (Dr\"ager & Gattow, 1971)'
_computing_molecular_graphics 'PLATON (Spek, 2003)'
_computing_publication_material 'SHELXL97 (Sheldrick, 1997) and ORTEPII (Johnson, 1976)'
_computing_structure_refinement 'SHELXL97 (Sheldrick, 1997)'
_computing_structure_solution 'SIR92 (Altomare <i>et al.</i>,  1994)'
_diffrn_ambient_temperature 193(2)
_diffrn_measured_fraction_theta_full 0.999
_diffrn_measured_fraction_theta_max 0.999
_diffrn_measurement_device \k-geometry
_diffrn_measurement_device_type 'Enraf--Nonius CAD-4'
_diffrn_measurement_method \w/2\q
_diffrn_radiation_monochromator graphite
_diffrn_radiation_type CuK\a
_diffrn_radiation_wavelength 1.54178
_diffrn_reflns_av_R_equivalents 0.0447
_diffrn_reflns_av_sigmaI/netI 0.0172
_diffrn_reflns_limit_h_max 17
_diffrn_reflns_limit_h_min -17
_diffrn_reflns_limit_k_max 0
_diffrn_reflns_limit_k_min -8
_diffrn_reflns_limit_l_max 0
_diffrn_reflns_limit_l_min -17
_diffrn_reflns_number 2980
_diffrn_reflns_theta_full 69.92
_diffrn_reflns_theta_max 69.92
_diffrn_reflns_theta_min 3.06
_diffrn_standards_decay_% 5
_diffrn_standards_interval_time 60
_diffrn_standards_number 3
_exptl_absorpt_coefficient_mu 0.791
_exptl_absorpt_correction_T_max 0.8630
_exptl_absorpt_correction_T_min 0.8232
_exptl_absorpt_correction_type none
_exptl_absorpt_process_details '(CORINC; Dr\"ager & Gattow, 1971)'
_exptl_crystal_colour colourless
_exptl_crystal_density_diffrn 1.310
_exptl_crystal_density_method 'not measured'
_exptl_crystal_description block
_exptl_crystal_F_000 624
_exptl_crystal_size_max 0.26
_exptl_crystal_size_mid 0.26
_exptl_crystal_size_min 0.19
_refine_diff_density_max 0.224
_refine_diff_density_min -0.304
_refine_ls_extinction_method none
_refine_ls_goodness_of_fit_ref 1.066
_refine_ls_hydrogen_treatment refall
_refine_ls_matrix_type full
_refine_ls_number_parameters 255
_refine_ls_number_reflns 2853
_refine_ls_number_restraints 0
_refine_ls_restrained_S_all 1.066
_refine_ls_R_factor_all 0.0451
_refine_ls_R_factor_gt 0.0423
_refine_ls_shift/su_max 0.000
_refine_ls_shift/su_mean 0.000
_refine_ls_structure_factor_coef Fsqd
_refine_ls_weighting_details 'calc w=1/[\s^2^(Fo^2^)+(0.0613P)^2^+0.5807P] where P=(Fo^2^+2Fc^2^)/3'
_refine_ls_weighting_scheme calc
_refine_ls_wR_factor_obs 0.1110
_refine_ls_wR_factor_ref 0.1140
_reflns_number_gt 2644
_reflns_number_total 2853
_reflns_threshold_expression I>2\s(I)
_cod_data_source_file at2222.cif
_cod_data_source_block II
_cod_original_cell_volume 1512.54(10)
_cod_original_sg_symbol_H-M 'P 21/c'
_cod_database_code 2212440
_cod_database_fobs_code 2212440

loop_
_symmetry_equiv_pos_as_xyz
'x, y, z'
'-x, y+1/2, -z+1/2'
'-x, -y, -z'
'x, -y-1/2, z-1/2'

loop_
_atom_site_type_symbol
_atom_site_label
_atom_site_fract_x
_atom_site_fract_y
_atom_site_fract_z
_atom_site_U_iso_or_equiv
_atom_site_adp_type
_atom_site_calc_flag
_atom_site_occupancy
F F1 0.64605(7) 0.02486(16) 0.23995(8) 0.0543(3) Uani d 1
N N2 0.31295(9) 0.44516(19) 0.52676(10) 0.0382(3) Uani d 1
O O3 0.39003(7) 0.38647(15) 0.48846(7) 0.0359(3) Uani d 1
C C1 0.24428(10) 0.3405(2) 0.48876(10) 0.0311(3) Uani d 1
C C4 0.36422(9) 0.24555(19) 0.42853(9) 0.0275(3) Uani d 1
H H4 0.3535(12) 0.107(2) 0.2533(12) 0.032(4) Uiso d 1
C C5 0.27276(9) 0.20878(19) 0.42549(9) 0.0264(3) Uani d 1
C C6 0.15133(12) 0.3637(3) 0.51868(12) 0.0448(4) Uani d 1
H H6 0.1045(14) 0.368(3) 0.4602(15) 0.049(5) Uiso d 1
C C7 0.14373(16) 0.5443(3) 0.56895(15) 0.0558(5) Uani d 1
H H7A 0.1907(18) 0.549(3) 0.6281(19) 0.074(4) Uiso d 1
H H7B 0.0801(18) 0.554(3) 0.5853(18) 0.074(4) Uiso d 1
H H7C 0.1565(17) 0.650(4) 0.5279(19) 0.074(4) Uiso d 1
C C8 0.1332(2) 0.2048(4) 0.5807(2) 0.0750(8) Uani d 1
H H8A 0.1338(19) 0.085(4) 0.547(2) 0.087(5) Uiso d 1
H H8B 0.179(2) 0.206(4) 0.642(2) 0.087(5) Uiso d 1
H H8C 0.075(2) 0.223(4) 0.600(2) 0.087(5) Uiso d 1
C C9 0.43702(9) 0.17557(19) 0.38017(10) 0.0278(3) Uani d 1
H H9 0.6642(13) 0.144(3) 0.4073(13) 0.042(5) Uiso d 1
C C10 0.52927(10) 0.1855(2) 0.42614(11) 0.0339(3) Uani d 1
H H10 0.5436(13) 0.237(3) 0.4911(14) 0.042(5) Uiso d 1
C C11 0.59993(10) 0.1327(2) 0.37927(12) 0.0387(4) Uani d 1
C C12 0.57674(11) 0.0726(2) 0.28668(12) 0.0370(4) Uani d 1
C C13 0.48685(11) 0.0602(2) 0.23860(12) 0.0368(4) Uani d 1
H H13 0.4719(13) 0.017(3) 0.1747(15) 0.043(5) Uiso d 1
C C14 0.41666(10) 0.1122(2) 0.28629(11) 0.0316(3) Uani d 1
C C15 0.21636(9) 0.06009(18) 0.37490(9) 0.0248(3) Uani d 1
C C16 0.12750(9) 0.09107(19) 0.32920(10) 0.0258(3) Uani d 1
H H16 0.1006(11) 0.210(2) 0.3234(11) 0.029(4) Uiso d 1
C C17 0.06938(9) -0.05383(18) 0.28727(9) 0.0254(3) Uani d 1
N N18 0.10801(8) -0.22320(16) 0.29544(8) 0.0262(3) Uani d 1
H H18 0.0718(14) -0.320(3) 0.2749(14) 0.047(5) Uiso d 1
C C19 0.19709(10) -0.25521(19) 0.33714(10) 0.0293(3) Uani d 1
H H19 0.2183(11) -0.380(2) 0.3352(11) 0.028(4) Uiso d 1
C C20 0.25278(9) -0.1186(2) 0.37679(10) 0.0298(3) Uani d 1
H H20 0.3182(12) -0.147(2) 0.4047(12) 0.035(4) Uiso d 1
O O21 -0.01270(7) -0.03583(13) 0.24475(8) 0.0336(3) Uani d 1

loop_
_atom_site_aniso_label
_atom_site_aniso_U_11
_atom_site_aniso_U_22
_atom_site_aniso_U_33
_atom_site_aniso_U_12
_atom_site_aniso_U_13
_atom_site_aniso_U_23
F1 0.0390(6) 0.0582(7) 0.0718(7) -0.0059(5) 0.0264(5) -0.0186(5)
N2 0.0336(7) 0.0441(8) 0.0369(7) -0.0031(6) 0.0062(5) -0.0126(6)
O3 0.0288(5) 0.0399(6) 0.0380(6) -0.0072(4) 0.0037(4) -0.0124(5)
C1 0.0305(7) 0.0361(8) 0.0263(7) -0.0015(6) 0.0037(5) -0.0021(6)
C4 0.0269(7) 0.0279(7) 0.0256(6) -0.0033(5) -0.0011(5) -0.0006(5)
C5 0.0249(6) 0.0288(7) 0.0243(6) -0.0019(5) 0.0011(5) 0.0021(5)
C6 0.0346(8) 0.0641(12) 0.0378(8) -0.0030(8) 0.0122(7) -0.0136(8)
C7 0.0536(11) 0.0697(14) 0.0480(11) 0.0084(10) 0.0194(9) -0.0154(10)
C8 0.0867(18) 0.0764(17) 0.0763(16) -0.0269(14) 0.0533(14) -0.0133(13)
C9 0.0247(7) 0.0260(7) 0.0317(7) -0.0032(5) 0.0026(5) 0.0018(5)
C10 0.0277(7) 0.0382(8) 0.0341(8) -0.0030(6) 0.0008(6) -0.0009(6)
C11 0.0239(7) 0.0415(9) 0.0493(9) -0.0024(6) 0.0032(6) -0.0007(7)
C12 0.0317(8) 0.0314(8) 0.0511(9) -0.0024(6) 0.0160(7) -0.0041(7)
C13 0.0389(8) 0.0342(8) 0.0376(8) -0.0044(6) 0.0081(6) -0.0077(6)
C14 0.0271(7) 0.0308(7) 0.0354(7) -0.0036(6) 0.0014(6) -0.0030(6)
C15 0.0237(6) 0.0272(7) 0.0233(6) -0.0032(5) 0.0038(5) 0.0017(5)
C16 0.0239(6) 0.0236(7) 0.0293(7) 0.0005(5) 0.0031(5) 0.0023(5)
C17 0.0232(6) 0.0245(7) 0.0281(6) -0.0002(5) 0.0034(5) 0.0025(5)
N18 0.0231(6) 0.0223(6) 0.0322(6) -0.0021(4) 0.0020(4) 0.0013(5)
C19 0.0256(7) 0.0256(7) 0.0358(7) 0.0033(5) 0.0034(5) 0.0035(6)
C20 0.0220(6) 0.0311(7) 0.0341(7) 0.0014(5) -0.0009(5) 0.0033(6)
O21 0.0224(5) 0.0255(5) 0.0486(6) 0.0000(4) -0.0052(4) -0.0001(4)

loop_
_atom_type_symbol
_atom_type_description
_atom_type_scat_dispersion_real
_atom_type_scat_dispersion_imag
_atom_type_scat_source
C C 0.0181 0.0091 'International Tables Vol C Tables 4.2.6.8 and 6.1.1.4'
H H 0.0000 0.0000 'International Tables Vol C Tables 4.2.6.8 and 6.1.1.4'
N N 0.0311 0.0180 'International Tables Vol C Tables 4.2.6.8 and 6.1.1.4'
O O 0.0492 0.0322 'International Tables Vol C Tables 4.2.6.8 and 6.1.1.4'
F F 0.0727 0.0534 'International Tables Vol C Tables 4.2.6.8 and 6.1.1.4'

loop_
_geom_angle_atom_site_label_1
_geom_angle_atom_site_label_2
_geom_angle_atom_site_label_3
_geom_angle
C1 N2 O3 105.88(12)
C4 O3 N2 108.90(10)
N2 C1 C5 111.59(13)
N2 C1 C6 119.12(13)
C5 C1 C6 129.21(13)
O3 C4 C5 109.65(12)
O3 C4 C9 114.78(12)
C5 C4 C9 135.50(13)
C4 C5 C1 103.97(12)
C4 C5 C15 128.71(13)
C1 C5 C15 127.18(12)
C1 C6 C8 109.70(17)
C1 C6 C7 112.11(15)
C8 C6 C7 111.50(17)
C1 C6 H6 107.3(12)
C8 C6 H6 110.4(12)
C7 C6 H6 105.6(12)
C6 C7 H7A 109.5(15)
C6 C7 H7B 108.6(15)
H7A C7 H7B 110(2)
C6 C7 H7C 111.5(15)
H7A C7 H7C 107(2)
H7B C7 H7C 111(2)
C6 C8 H8A 112.5(17)
C6 C8 H8B 109.8(17)
H8A C8 H8B 111(2)
C6 C8 H8C 108.7(18)
H8A C8 H8C 110(2)
H8B C8 H8C 104(2)
C14 C9 C10 119.30(13)
C14 C9 C4 121.11(12)
C10 C9 C4 119.40(12)
C11 C10 C9 120.53(14)
C11 C10 H10 120.3(11)
C9 C10 H10 119.1(11)
C12 C11 C10 118.18(14)
C12 C11 H9 119.0(11)
C10 C11 H9 122.7(11)
F1 C12 C11 118.22(14)
F1 C12 C13 118.49(14)
C11 C12 C13 123.29(14)
C12 C13 C14 118.09(14)
C12 C13 H13 122.3(12)
C14 C13 H13 119.6(12)
C13 C14 C9 120.60(13)
C13 C14 H4 119.2(10)
C9 C14 H4 120.2(10)
C16 C15 C20 119.19(12)
C16 C15 C5 120.71(12)
C20 C15 C5 120.04(12)
C15 C16 C17 121.43(12)
C15 C16 H16 122.5(10)
C17 C16 H16 116.1(10)
O21 C17 N18 119.06(12)
O21 C17 C16 124.95(12)
N18 C17 C16 115.99(12)
C19 N18 C17 123.29(12)
C19 N18 H18 118.0(13)
C17 N18 H18 118.6(13)
C20 C19 N18 121.07(13)
C20 C19 H19 122.8(9)
N18 C19 H19 116.1(9)
C19 C20 C15 118.92(12)
C19 C20 H20 118.4(10)
C15 C20 H20 122.7(11)

loop_
_geom_bond_atom_site_label_1
_geom_bond_atom_site_label_2
_geom_bond_distance
F1 C12 1.3570(18)
N2 C1 1.307(2)
N2 O3 1.4087(16)
O3 C4 1.3532(17)
C1 C5 1.435(2)
C1 C6 1.510(2)
C4 C5 1.3637(19)
C4 C9 1.464(2)
C5 C15 1.4799(18)
C6 C8 1.517(3)
C6 C7 1.523(3)
C6 H6 0.98(2)
C7 H7A 0.99(3)
C7 H7B 1.00(3)
C7 H7C 1.01(3)
C8 H8A 1.00(3)
C8 H8B 1.01(3)
C8 H8C 0.96(3)
C9 C14 1.394(2)
C9 C10 1.3974(19)
C10 C11 1.385(2)
C10 H10 0.984(19)
C11 C12 1.372(2)
C11 H9 0.960(19)
C12 C13 1.377(2)
C13 C14 1.385(2)
C13 H13 0.95(2)
C14 H4 0.963(17)
C15 C16 1.3695(18)
C15 C20 1.419(2)
C16 C17 1.4288(19)
C16 H16 0.959(18)
C17 O21 1.2556(17)
C17 N18 1.3670(18)
N18 C19 1.3573(18)
N18 H18 0.91(2)
C19 C20 1.355(2)
C19 H19 0.976(18)
C20 H20 0.995(17)

loop_
_geom_hbond_atom_site_label_D
_geom_hbond_atom_site_label_H
_geom_hbond_atom_site_label_A
_geom_hbond_site_symmetry_A
_geom_hbond_distance_DH
_geom_hbond_distance_HA
_geom_hbond_distance_DA
_geom_hbond_angle_DHA
N18 H18 O21 2_545 0.91(2) 1.81(2) 2.7027(15) 168.2(19)

loop_
_geom_torsion_atom_site_label_1
_geom_torsion_atom_site_label_2
_geom_torsion_atom_site_label_3
_geom_torsion_atom_site_label_4
_geom_torsion
C1 N2 O3 C4 -0.48(16)
O3 N2 C1 C5 0.64(17)
O3 N2 C1 C6 177.50(13)
N2 O3 C4 C5 0.13(16)
N2 O3 C4 C9 177.50(11)
O3 C4 C5 C1 0.24(15)
C9 C4 C5 C1 -176.36(15)
O3 C4 C5 C15 -175.71(13)
C9 C4 C5 C15 7.7(3)
N2 C1 C5 C4 -0.57(17)
C6 C1 C5 C4 -177.03(16)
N2 C1 C5 C15 175.47(13)
C6 C1 C5 C15 -1.0(2)
N2 C1 C6 C8 -108.0(2)
C5 C1 C6 C8 68.3(2)
N2 C1 C6 C7 16.5(2)
C5 C1 C6 C7 -167.28(16)
O3 C4 C9 C14 -144.17(14)
C5 C4 C9 C14 32.3(2)
O3 C4 C9 C10 30.76(19)
C5 C4 C9 C10 -152.77(16)
C14 C9 C10 C11 -0.2(2)
C4 C9 C10 C11 -175.19(14)
C9 C10 C11 C12 0.6(2)
C10 C11 C12 F1 178.48(14)
C10 C11 C12 C13 -0.7(3)
F1 C12 C13 C14 -178.88(14)
C11 C12 C13 C14 0.3(2)
C12 C13 C14 C9 0.2(2)
C10 C9 C14 C13 -0.2(2)
C4 C9 C14 C13 174.69(14)
C4 C5 C15 C16 -139.88(15)
C1 C5 C15 C16 45.0(2)
C4 C5 C15 C20 42.8(2)
C1 C5 C15 C20 -132.26(15)
C20 C15 C16 C17 2.9(2)
C5 C15 C16 C17 -174.42(12)
C15 C16 C17 O21 179.66(13)
C15 C16 C17 N18 -0.20(19)
O21 C17 N18 C19 177.63(13)
C16 C17 N18 C19 -2.50(19)
C17 N18 C19 C20 2.4(2)
N18 C19 C20 C15 0.5(2)
C16 C15 C20 C19 -3.1(2)
C5 C15 C20 C19 174.28(13)

loop_
_cod_related_entry_id
_cod_related_entry_database
_cod_related_entry_code
1 ChemSpider 21125268
